data_7712038
loop_
_publ_author_name
'Tang, Jiamin'
'Zhang, Sheng'
'Li, Linzhou'
'Yao, Linbin'
'Zhang, Ronghu'
'Yin, Bing'
'Zhang, Jiangwei'

_publ_section_title
;
 Influence of ligand substitution and the solvent effect on the structures
 and magnetic properties of dinuclear Dy<sub>2</sub> supramolecular
 architectures constructed with the bis-&#x3b2;-diketonate-Dy<sub>2</sub>
 building block as a metalloligand.
;
_journal_issue 5
_journal_name_full 'Dalton transactions (Cambridge, England : 2003)'
_journal_page_first 1366
_journal_page_last 1377
_journal_paper_doi 10.1039/d2dt03468a
_journal_volume 52
_journal_year 2023
_chemical_formula_moiety 'C78 H38 Dy2 F18 N8 O12'
_chemical_formula_sum 'C78 H38 Dy2 F18 N8 O12'
_chemical_formula_weight 1946.16
_space_group_crystal_system monoclinic
_space_group_IT_number 4
_space_group_name_Hall 'P 2yb'
_space_group_name_H-M_alt 'P 1 21 1'
_atom_sites_solution_hydrogens geom
_atom_sites_solution_primary iterative
_audit_creation_date 2022-11-22
_audit_creation_method
;
Olex2 1.2-beta
(compiled 2018.05.29 svn.r3508 for OlexSys, GUI svn.r5506)
;
_audit_update_record
;
2022-12-07 deposited with the CCDC.	2023-01-02 downloaded from the CCDC.
;
_cell_angle_alpha 90
_cell_angle_beta 102.167(4)
_cell_angle_gamma 90
_cell_formula_units_Z 2
_cell_length_a 11.7990(5)
_cell_length_b 27.8502(8)
_cell_length_c 11.8914(4)
_cell_measurement_reflns_used 7114
_cell_measurement_temperature 293.0(2)
_cell_measurement_theta_max 68.7120
_cell_measurement_theta_min 3.8490
_cell_volume 3819.8(2)
_computing_cell_refinement 'CrysAlisPro 1.171.40.53 (Rigaku OD, 2019)'
_computing_data_collection 'CrysAlisPro 1.171.40.53 (Rigaku OD, 2019)'
_computing_data_reduction 'CrysAlisPro 1.171.40.53 (Rigaku OD, 2019)'
_computing_molecular_graphics 'Olex2 (Dolomanov et al., 2009)'
_computing_publication_material 'Olex2 (Dolomanov et al., 2009)'
_computing_structure_refinement 'ShelXL (Sheldrick, 2015)'
_computing_structure_solution
;
Superflip (Palatinus & Chapuis, 2007;Palatinus & van der Lee, 2008;
Palatinus et al., 2012)
;
_diffrn_ambient_temperature 293.0(2)
_diffrn_detector 'CCD plate'
_diffrn_detector_area_resol_mean 8.1281
_diffrn_detector_type Eos
_diffrn_measured_fraction_theta_full 1.000
_diffrn_measured_fraction_theta_max 1.000
_diffrn_measurement_details
;
List of Runs (angles in degrees, time in seconds):

  # Type    Start    End  Width  t~exp~   \w     \q     \k     \f   Frames
#--------------------------------------------------------------------------
  1  \w    -58.00  15.00   1.00    7.50    --    0.00 -37.00-150.00   73
  2  \w    -77.00 -52.00   1.00    7.50    --    0.00 178.00  60.00   25
  3  \w    -15.00  69.00   1.00    7.50    --    0.00  57.00   0.00   84
  4  \w     13.00  70.00   1.00   30.00    --   54.63 -57.00 -30.00   57
  5  \w     62.00 112.00   1.00   30.00    --   54.63-125.00 150.00   50
  6  \w    -11.00  73.00   1.00   30.00    --   54.63 -57.00 150.00   84
  7  \w     -2.00  76.00   1.00   30.00    --   54.63 -57.00  60.00   78
  8  \w     82.00 123.00   1.00   30.00    --   54.63  77.00 -90.00   41
  9  \w     14.00 125.00   1.00   30.00    --   54.63  19.00  60.00  111
 10  \w    -11.00  73.00   1.00   30.00    --   54.63 -57.00-120.00   84
 11  \w     89.00 176.00   1.00   30.00    --  109.26  63.00-150.00   87
 12  \w    124.00 151.00   1.00   30.00    --  109.26 111.00-150.00   27
 13  \w     39.00 111.00   1.00   30.00    --  109.26-111.00  90.00   72
 14  \w     46.00 130.00   1.00   30.00    --  109.26 -50.00-180.00   84
 15  \w     97.00 137.00   1.00   30.00    --  109.26 -77.00 -90.00   40
 16  \w     41.00 134.00   1.00   30.00    --  109.26 -37.00 -90.00   93
 17  \w     59.00 108.00   1.00   30.00    --  109.26-111.00   0.00   49
 18  \w     51.00 133.00   1.00   30.00    --  109.26 -37.00  60.00   82
 19  \w     67.00 112.00   1.00   30.00    --  109.26-111.00 -90.00   45
 20  \w    101.00 127.00   1.00   30.00    --  109.26 111.00 150.00   26
 21  \w     87.00 112.00   1.00   30.00    --  109.26-111.00-180.00   25
 22  \w    108.00 151.00   1.00   30.00    --  109.26 111.00-120.00   43
 23  \w     43.00 134.00   1.00   30.00    --  109.26 -77.00  90.00   91
 24  \w     55.00  87.00   1.00   30.00    --  109.26 -77.00 -90.00   32
 25  \w     50.00 177.00   1.00   30.00    --  109.26  12.00 -30.00  127
;
_diffrn_measurement_device 'four-circle diffractometer'
_diffrn_measurement_device_type 'Xcalibur, Eos, Gemini'
_diffrn_measurement_method '\w scans'
_diffrn_orient_matrix_type 'CrysAlisPro convention (1999,Acta A55,543-557)'
_diffrn_orient_matrix_UB_11 -0.1114060000
_diffrn_orient_matrix_UB_12 -0.0233791000
_diffrn_orient_matrix_UB_13 -0.0693730000
_diffrn_orient_matrix_UB_21 0.0734728000
_diffrn_orient_matrix_UB_22 -0.0382759000
_diffrn_orient_matrix_UB_23 -0.0450094000
_diffrn_orient_matrix_UB_31 -0.0065368000
_diffrn_orient_matrix_UB_32 -0.0323355000
_diffrn_orient_matrix_UB_33 0.1036090000
_diffrn_radiation_monochromator graphite
_diffrn_radiation_probe x-ray
_diffrn_radiation_type CuK\a
_diffrn_radiation_wavelength 1.54184
_diffrn_reflns_av_R_equivalents 0.0469
_diffrn_reflns_av_unetI/netI 0.0749
_diffrn_reflns_Laue_measured_fraction_full 1.000
_diffrn_reflns_Laue_measured_fraction_max 1.000
_diffrn_reflns_limit_h_max 14
_diffrn_reflns_limit_h_min -14
_diffrn_reflns_limit_k_max 24
_diffrn_reflns_limit_k_min -33
_diffrn_reflns_limit_l_max 14
_diffrn_reflns_limit_l_min -13
_diffrn_reflns_number 25329
_diffrn_reflns_point_group_measured_fraction_full 0.823
_diffrn_reflns_point_group_measured_fraction_max 0.823
_diffrn_reflns_theta_full 67.249
_diffrn_reflns_theta_max 67.249
_diffrn_reflns_theta_min 3.174
_diffrn_source 'fine-focus sealed X-ray tube'
_diffrn_source_type 'Enhance (Cu) X-ray Source'
_exptl_absorpt_coefficient_mu 11.332
_exptl_absorpt_correction_T_max 1.00000
_exptl_absorpt_correction_T_min 0.37987
_exptl_absorpt_correction_type multi-scan
_exptl_absorpt_process_details
;
CrysAlisPro 1.171.40.53 (Rigaku Oxford Diffraction, 2019)
Empirical absorption correction using spherical harmonics,
 implemented in SCALE3 ABSPACK scaling algorithm.
;
_exptl_crystal_colour 'light yellow'
_exptl_crystal_colour_modifier light
_exptl_crystal_colour_primary yellow
_exptl_crystal_density_diffrn 1.692
_exptl_crystal_description block
_exptl_crystal_F_000 1904
_exptl_crystal_size_max 0.08
_exptl_crystal_size_mid 0.08
_exptl_crystal_size_min 0.07
_refine_diff_density_max 0.517
_refine_diff_density_min -0.382
_refine_diff_density_rms 0.053
_refine_ls_abs_structure_details
;
 Flack x determined using 2544 quotients [(I+)-(I-)]/[(I+)+(I-)]
 (Parsons, Flack and Wagner, Acta Cryst. B69 (2013) 249-259).
;
_refine_ls_abs_structure_Flack 0.010(3)
_refine_ls_extinction_method none
_refine_ls_goodness_of_fit_ref 0.881
_refine_ls_hydrogen_treatment constr
_refine_ls_matrix_type full
_refine_ls_number_parameters 1144
_refine_ls_number_reflns 11240
_refine_ls_number_restraints 384
_refine_ls_restrained_S_all 0.894
_refine_ls_R_factor_all 0.0541
_refine_ls_R_factor_gt 0.0386
_refine_ls_shift/su_max 0.001
_refine_ls_shift/su_mean 0.000
_refine_ls_structure_factor_coef Fsqd
_refine_ls_weighting_details 'w=1/[\s^2^(Fo^2^)+(0.0064P)^2^] where P=(Fo^2^+2Fc^2^)/3'
_refine_ls_weighting_scheme calc
_refine_ls_wR_factor_gt 0.0602
_refine_ls_wR_factor_ref 0.0664
_reflns_Friedel_coverage 0.609
_reflns_Friedel_fraction_full 0.637
_reflns_Friedel_fraction_max 0.637
_reflns_number_gt 8894
_reflns_number_total 11240
_reflns_threshold_expression 'I > 2\s(I)'
_cod_data_source_file d2dt03468a2.cif
_cod_data_source_block exp_11728
_cod_depositor_comments 'Adding full bibliography for 7712034--7712040.cif.'
_cod_database_code 7712038
_shelx_shelxl_version_number 2018/3
_shelx_space_group_comment
;
The symmetry employed for this shelxl refinement is uniquely defined
by the following loop, which should always be used as a source of
symmetry information in preference to the above space-group names.
They are only intended as comments.
;
_shelx_estimated_absorpt_t_max 0.504
_shelx_estimated_absorpt_t_min 0.464
_reflns_odcompleteness_completeness 99.99
_reflns_odcompleteness_iscentric 1
_reflns_odcompleteness_theta 66.97
_olex2_refinement_description
;
1. Fixed Uiso
 At 1.2 times of:
  All C(H) groups
2. Restrained distances
 C1-F1 = C1-F2 = C1-F3 = C14-F4 = C14-F5 = C14-F6
 1.32 with sigma of 0.01
 C1-F1' = C1-F2' = C1-F3'
 1.32 with sigma of 0.01
 C15-F7 = C15-F8 = C15-F9 = C28-F10 = C28-F11 = C28-F12
 1.32 with sigma of 0.01
 C28-F10' = C28-F11' = C28-F12' = C29-F13' = C29-F14' = C29-F15'
 1.32 with sigma of 0.01
 C29-F13 = C29-F14 = C29-F15 = C42-F16 = C42-F17 = C42-F18
 1.32 with sigma of 0.01
 F1-F2 = F2-F3 = F3-F1 = F4-F5 = F5-F6 = F6-F4
 2.1 with sigma of 0.01
 F1'-F2' = F2'-F3' = F3'-F1'
 2.1 with sigma of 0.01
 F7-F8 = F8-F9 = F9-F7 = F10-F11 = F11-F12 = F12-F10
 2.1 with sigma of 0.01
 F13-F14 = F14-F15 = F15-F13 = F16-F17 = F17-F18 = F18-F16
 2.1 with sigma of 0.01
 F10'-F11' = F11'-F12' = F12'-F10' = F13'-F14' = F14'-F15' = F15'-F13'
 2.1 with sigma of 0.01
3. Uiso/Uaniso restraints and constraints
F1 \\sim F2 \\sim F3 \\sim F2' \\sim F3' \\sim F1' \\sim F4 \\sim F5 \\sim F6
\\sim F7 \\sim F8 \\sim F9 \\sim F10 \\sim F11 \\sim F12 \\sim F13 \\sim F14
\\sim F15 \\sim F12' \\sim F10' \\sim F11' \\sim F13' \\sim F14' \\sim F15'
\\sim F16 \\sim F17 \\sim F18: within 3.8A with sigma of 0.02 and sigma for
terminal atoms of 0.04
4. Others
 Sof(F12')=Sof(F10')=Sof(F11')=1-FVAR(1)
 Sof(F10)=Sof(F11)=Sof(F12)=FVAR(1)
 Sof(F13')=Sof(F14')=Sof(F15')=1-FVAR(2)
 Sof(F13)=Sof(F14)=Sof(F15)=FVAR(2)
 Sof(F2')=Sof(F3')=Sof(F1')=1-FVAR(3)
 Sof(F1)=Sof(F2)=Sof(F3)=FVAR(3)
 Fixed X: Dy2(0.80564)
 Fixed Y: Dy2(0.84202)
 Fixed Z: Dy2(0.510409)
5.a Aromatic/amide H refined with riding coordinates:
 C3(H3), C6(H6), C7(H7), C8(H8), C10(H10), C12(H12), C17(H17), C20(H20),
 C21(H21), C22(H22), C24(H24), C26(H26), C31(H31), C34(H34), C35(H35), C36(H36),
  C38(H38), C40(H40), C43(H43), C44(H44), C45(H45), C49(H49), C50(H50),
 C51(H51), C56(H56), C57(H57), C58(H58), C59(H59), C61(H61), C62(H62), C63(H63),
  C67(H67), C68(H68), C69(H69), C75(H75), C76(H76), C77(H77), C78(H78)
;
_olex2_date_sample_data_collection 2020-12-11
_olex2_submission_special_instructions 'No special instructions were received'
_oxdiff_exptl_absorpt_empirical_details
;
Empirical correction (ABSPACK) includes:
- Absorption correction using spherical harmonics
- Frame scaling
;
_oxdiff_exptl_absorpt_empirical_full_max 2.059
_oxdiff_exptl_absorpt_empirical_full_min 0.669

loop_
_space_group_symop_operation_xyz
'x, y, z'
'-x, y+1/2, -z'

loop_
_atom_site_label
_atom_site_type_symbol
_atom_site_fract_x
_atom_site_fract_y
_atom_site_fract_z
_atom_site_U_iso_or_equiv
_atom_site_adp_type
_atom_site_occupancy
_atom_site_site_symmetry_order
_atom_site_calc_flag
_atom_site_refinement_flags_posn
_atom_site_refinement_flags_adp
_atom_site_refinement_flags_occupancy
_atom_site_disorder_assembly
_atom_site_disorder_group
Dy1 Dy 0.50848(4) 1.07377(3) 0.19565(4) 0.05082(12) Uani 1 1 d . . . . .
Dy2 Dy 0.805640 0.842020 0.510409 0.0758(2) Uani 1 1 d . . . . .
F1 F 0.4847(15) 1.2353(8) 0.3029(18) 0.121(7) Uani 0.55(2) 1 d D U P A 1
F2 F 0.577(2) 1.2339(5) 0.4726(9) 0.103(5) Uani 0.55(2) 1 d D U P A 1
F3 F 0.6688(16) 1.2377(5) 0.339(2) 0.123(6) Uani 0.55(2) 1 d D U P A 1
F2' F 0.649(2) 1.2407(7) 0.449(2) 0.147(9) Uani 0.45(2) 1 d D U P A 2
F3' F 0.607(3) 1.2338(7) 0.2698(17) 0.120(7) Uani 0.45(2) 1 d D U P A 2
F1' F 0.4746(13) 1.2349(9) 0.363(3) 0.107(7) Uani 0.45(2) 1 d D U P A 2
F4 F 1.1659(7) 0.8905(3) 0.8812(6) 0.157(3) Uani 1 1 d D U . . .
F5 F 1.1057(8) 0.8217(3) 0.8402(8) 0.213(5) Uani 1 1 d D U . . .
F6 F 1.2194(7) 0.8536(4) 0.7497(8) 0.196(5) Uani 1 1 d D U . . .
F7 F 0.7027(6) 1.1902(2) 0.0074(7) 0.142(3) Uani 1 1 d D U . . .
F8 F 0.8371(8) 1.1501(2) -0.0345(7) 0.158(4) Uani 1 1 d D U . . .
F9 F 0.8532(7) 1.1783(3) 0.1293(6) 0.154(4) Uani 1 1 d D U . . .
F10 F 1.107(3) 0.7556(10) 0.246(2) 0.172(9) Uani 0.494(16) 1 d D U P B 1
F11 F 1.134(2) 0.7508(9) 0.4265(17) 0.161(8) Uani 0.494(16) 1 d D U P B 1
F12 F 1.0000(15) 0.7115(5) 0.324(3) 0.150(8) Uani 0.494(16) 1 d D U P B 1
F13 F 0.0606(10) 1.0977(5) 0.1445(9) 0.095(4) Uani 0.643(15) 1 d D U P C 1
F14 F 0.1289(10) 1.1025(7) -0.0043(13) 0.125(6) Uani 0.643(15) 1 d D U P C 1
F15 F 0.0379(10) 1.0410(4) 0.0279(16) 0.128(6) Uani 0.643(15) 1 d D U P C 1
F12' F 1.018(2) 0.7295(9) 0.2314(18) 0.159(8) Uani 0.506(16) 1 d D U P B 2
F10' F 1.1580(14) 0.7680(6) 0.326(3) 0.148(8) Uani 0.506(16) 1 d D U P B 2
F11' F 1.066(3) 0.7194(8) 0.410(2) 0.171(8) Uani 0.506(16) 1 d D U P B 2
F13' F 0.115(2) 1.1190(4) 0.071(3) 0.127(9) Uani 0.357(15) 1 d D U P C 2
F14' F 0.104(2) 1.0569(10) -0.0295(12) 0.106(8) Uani 0.357(15) 1 d D U P C 2
F15' F 0.0286(14) 1.0580(12) 0.117(2) 0.120(8) Uani 0.357(15) 1 d D U P C 2
F16 F 0.6583(8) 0.8748(3) 0.8964(6) 0.167(4) Uani 1 1 d D U . . .
F17 F 0.5440(8) 0.8192(3) 0.8562(6) 0.188(5) Uani 1 1 d D U . . .
F18 F 0.7219(10) 0.8056(4) 0.8850(7) 0.223(6) Uani 1 1 d D U . . .
N1 N 0.4165(7) 1.1241(3) 0.0194(6) 0.065(2) Uani 1 1 d . . . . .
N2 N 0.4403(6) 1.0289(2) 0.0043(6) 0.0566(19) Uani 1 1 d . . . . .
N3 N 0.1529(7) 1.1262(3) -0.3514(6) 0.079(3) Uani 1 1 d . . . . .
N4 N 0.1873(7) 1.0259(3) -0.3692(6) 0.077(3) Uani 1 1 d . . . . .
N5 N 0.6646(7) 0.7895(3) 0.3696(6) 0.078(2) Uani 1 1 d . . . . .
N6 N 0.7840(7) 0.7574(3) 0.5735(6) 0.069(2) Uani 1 1 d . . . . .
N7 N 0.4827(6) 0.6370(3) 0.2826(5) 0.0603(19) Uani 1 1 d . . . . .
N8 N 0.6149(6) 0.6008(2) 0.4915(5) 0.0568(18) Uani 1 1 d . . . . .
O1 O 0.5044(5) 1.14486(18) 0.2902(4) 0.0531(14) Uani 1 1 d . . . . .
O2 O 0.6265(4) 1.06342(18) 0.3776(4) 0.0522(14) Uani 1 1 d . . . . .
O3 O 0.8390(6) 0.9234(2) 0.5517(5) 0.075(2) Uani 1 1 d . . . . .
O4 O 0.9753(6) 0.8459(2) 0.6416(6) 0.089(2) Uani 1 1 d . . . . .
O5 O 0.6505(6) 1.1218(2) 0.1444(5) 0.0636(17) Uani 1 1 d . . . . .
O6 O 0.6570(5) 1.0248(2) 0.1664(5) 0.0543(15) Uani 1 1 d . . . . .
O7 O 0.8231(6) 0.8750(2) 0.3381(6) 0.0755(19) Uani 1 1 d . . . . .
O8 O 0.9344(8) 0.7938(3) 0.4344(7) 0.102(3) Uani 1 1 d . . . . .
O9 O 0.3083(4) 1.0821(2) 0.1695(4) 0.0577(15) Uani 1 1 d . . . . .
O10 O 0.4322(5) 1.0028(2) 0.2553(5) 0.0604(15) Uani 1 1 d . . . . .
O11 O 0.6223(7) 0.8722(2) 0.4793(6) 0.082(2) Uani 1 1 d . . . . .
O12 O 0.7463(8) 0.8442(3) 0.6903(6) 0.094(2) Uani 1 1 d . . . . .
C1 C 0.5790(8) 1.2183(3) 0.3670(7) 0.077(3) Uani 1 1 d D . . . .
C2 C 0.5835(8) 1.1632(3) 0.3663(8) 0.059(2) Uani 1 1 d . . . . .
C3 C 0.6680(7) 1.1410(3) 0.4459(7) 0.061(2) Uani 1 1 d . . . . .
H3 H 0.719024 1.159877 0.498029 0.074 Uiso 1 1 calc R . . . .
C4 C 0.6808(7) 1.0907(3) 0.4520(7) 0.055(2) Uani 1 1 d . . . . .
C5 C 0.7673(6) 1.0693(3) 0.5505(5) 0.0460(16) Uani 1 1 d . . . . .
C6 C 0.8191(7) 1.0961(3) 0.6460(7) 0.061(2) Uani 1 1 d . . . . .
H6 H 0.799433 1.128269 0.650844 0.073 Uiso 1 1 calc R . . . .
C7 C 0.8999(7) 1.0753(4) 0.7340(6) 0.064(2) Uani 1 1 d . . . . .
H7 H 0.935485 1.093770 0.796730 0.077 Uiso 1 1 calc R . . . .
C8 C 0.9279(8) 1.0273(3) 0.7289(7) 0.061(2) Uani 1 1 d . . . . .
H8 H 0.981803 1.013605 0.788702 0.074 Uiso 1 1 calc R . . . .
C9 C 0.8762(7) 0.9992(3) 0.6349(7) 0.052(2) Uani 1 1 d . . . . .
C10 C 0.7966(7) 1.0213(3) 0.5481(6) 0.054(2) Uani 1 1 d . . . . .
H10 H 0.761193 1.002962 0.485143 0.065 Uiso 1 1 calc R . . . .
C11 C 0.9030(8) 0.9468(3) 0.6261(7) 0.059(2) Uani 1 1 d . . . . .
C12 C 1.0002(8) 0.9264(4) 0.7043(8) 0.071(3) Uani 1 1 d . . . . .
H12 H 1.048090 0.946187 0.756686 0.085 Uiso 1 1 calc R . . . .
C13 C 1.0242(8) 0.8778(4) 0.7034(9) 0.073(3) Uani 1 1 d . . . . .
C14 C 1.1305(9) 0.8613(4) 0.7939(10) 0.110(5) Uani 1 1 d D . . . .
C15 C 0.7797(8) 1.1580(3) 0.0468(8) 0.076(3) Uani 1 1 d D . . . .
C16 C 0.7257(8) 1.1133(3) 0.0878(7) 0.055(2) Uani 1 1 d . . . . .
C17 C 0.7681(6) 1.0695(4) 0.0640(6) 0.0572(19) Uani 1 1 d . . . . .
H17 H 0.821207 1.068193 0.016395 0.069 Uiso 1 1 calc R . . . .
C18 C 0.7341(8) 1.0265(3) 0.1091(7) 0.052(2) Uani 1 1 d . . . . .
C19 C 0.7949(7) 0.9810(3) 0.0919(7) 0.053(2) Uani 1 1 d . . . . .
C20 C 0.8420(10) 0.9735(4) -0.0028(9) 0.077(3) Uani 1 1 d . . . . .
H20 H 0.835535 0.997282 -0.058627 0.092 Uiso 1 1 calc R . . . .
C21 C 0.8984(10) 0.9316(4) -0.0167(9) 0.096(4) Uani 1 1 d . . . . .
H21 H 0.927350 0.926767 -0.082775 0.115 Uiso 1 1 calc R . . . .
C22 C 0.9124(10) 0.8965(4) 0.0680(9) 0.090(3) Uani 1 1 d . . . . .
H22 H 0.954195 0.868688 0.061183 0.108 Uiso 1 1 calc R . . . .
C23 C 0.8634(8) 0.9033(3) 0.1626(7) 0.060(2) Uani 1 1 d . . . . .
C24 C 0.8047(7) 0.9447(3) 0.1728(7) 0.057(2) Uani 1 1 d . . . . .
H24 H 0.770388 0.948703 0.235774 0.069 Uiso 1 1 calc R . . . .
C25 C 0.8739(9) 0.8664(3) 0.2583(9) 0.071(3) Uani 1 1 d . . . . .
C26 C 0.9446(10) 0.8253(3) 0.2540(10) 0.090(4) Uani 1 1 d . . . . .
H26 H 0.975971 0.820349 0.189414 0.108 Uiso 1 1 calc R . . . .
C27 C 0.9678(10) 0.7925(4) 0.3434(12) 0.087(3) Uani 1 1 d . . . . .
C28 C 1.0529(10) 0.7528(4) 0.3305(10) 0.119(5) Uani 1 1 d D . . . .
C29 C 0.1150(6) 1.0727(3) 0.0767(7) 0.073(2) Uani 1 1 d D . . . .
C30 C 0.2304(8) 1.0520(3) 0.1448(7) 0.059(2) Uani 1 1 d . . . . .
C31 C 0.2316(8) 1.0052(4) 0.1732(7) 0.075(3) Uani 1 1 d . . . . .
H31 H 0.166329 0.986358 0.146762 0.090 Uiso 1 1 calc R . . . .
C32 C 0.3319(8) 0.9843(3) 0.2433(8) 0.063(2) Uani 1 1 d . . . . .
C33 C 0.3229(9) 0.9402(3) 0.3118(8) 0.074(3) Uani 1 1 d . . . . .
C34 C 0.2175(10) 0.9213(4) 0.3249(10) 0.099(4) Uani 1 1 d . . . . .
H34 H 0.148695 0.933339 0.280953 0.119 Uiso 1 1 calc R . . . .
C35 C 0.2143(12) 0.8846(5) 0.4033(13) 0.135(6) Uani 1 1 d . . . . .
H35 H 0.143584 0.871458 0.410049 0.161 Uiso 1 1 calc R . . . .
C36 C 0.3152(12) 0.8679(4) 0.4705(11) 0.116(5) Uani 1 1 d . . . . .
H36 H 0.311817 0.844958 0.526613 0.139 Uiso 1 1 calc R . . . .
C37 C 0.4225(10) 0.8844(3) 0.4566(9) 0.078(3) Uani 1 1 d . . . . .
C38 C 0.4251(8) 0.9208(3) 0.3765(8) 0.066(3) Uani 1 1 d . . . . .
H38 H 0.496170 0.932361 0.366092 0.080 Uiso 1 1 calc R . . . .
C39 C 0.5353(10) 0.8684(3) 0.5233(9) 0.072(3) Uani 1 1 d . . . . .
C40 C 0.5416(12) 0.8523(3) 0.6399(10) 0.094(4) Uani 1 1 d . . . . .
H40 H 0.473642 0.847661 0.666464 0.113 Uiso 1 1 calc R . . . .
C41 C 0.6455(12) 0.8437(4) 0.7109(10) 0.084(3) Uani 1 1 d . . . . .
C42 C 0.6426(11) 0.8350(4) 0.8374(10) 0.119(5) Uani 1 1 d D . . . .
C43 C 0.4004(10) 1.1713(3) 0.0297(8) 0.079(3) Uani 1 1 d . . . . .
H43 H 0.441196 1.186994 0.094826 0.095 Uiso 1 1 calc R . . . .
C44 C 0.3245(10) 1.1981(4) -0.0536(8) 0.092(4) Uani 1 1 d . . . . .
H44 H 0.313789 1.230727 -0.043054 0.110 Uiso 1 1 calc R . . . .
C45 C 0.2660(9) 1.1751(4) -0.1518(8) 0.081(3) Uani 1 1 d . . . . .
H45 H 0.215517 1.192282 -0.208080 0.097 Uiso 1 1 calc R . . . .
C46 C 0.2824(8) 1.1264(4) -0.1664(7) 0.063(3) Uani 1 1 d . . . . .
C47 C 0.3561(8) 1.1025(3) -0.0778(7) 0.059(2) Uani 1 1 d . . . . .
C48 C 0.3707(8) 1.0508(3) -0.0858(7) 0.055(2) Uani 1 1 d . . . . .
C49 C 0.4542(9) 0.9822(3) -0.0023(8) 0.074(3) Uani 1 1 d . . . . .
H49 H 0.500202 0.966710 0.060294 0.089 Uiso 1 1 calc R . . . .
C50 C 0.4044(9) 0.9550(3) -0.0964(8) 0.077(3) Uani 1 1 d . . . . .
H50 H 0.418165 0.922135 -0.097440 0.093 Uiso 1 1 calc R . . . .
C51 C 0.3338(9) 0.9772(4) -0.1893(8) 0.080(3) Uani 1 1 d . . . . .
H51 H 0.299005 0.959639 -0.253950 0.096 Uiso 1 1 calc R . . . .
C52 C 0.3163(8) 1.0258(4) -0.1838(7) 0.062(3) Uani 1 1 d . . . . .
C53 C 0.2391(9) 1.0507(4) -0.2788(8) 0.068(3) Uani 1 1 d . . . . .
C54 C 0.2228(8) 1.1009(4) -0.2692(8) 0.067(3) Uani 1 1 d . . . . .
C55 C 0.0998(10) 1.1000(5) -0.4448(9) 0.087(4) Uani 1 1 d . . . . .
C56 C 0.0216(10) 1.1252(5) -0.5341(9) 0.104(4) Uani 1 1 d . . . . .
H56 H 0.008829 1.157930 -0.527951 0.125 Uiso 1 1 calc R . . . .
C57 C -0.0331(13) 1.1001(7) -0.6275(11) 0.118(5) Uani 1 1 d . . . . .
H57 H -0.083756 1.115899 -0.686424 0.142 Uiso 1 1 calc R . . . .
C58 C -0.0147(13) 1.0518(7) -0.6362(11) 0.126(6) Uani 1 1 d . . . . .
H58 H -0.053852 1.036002 -0.701927 0.152 Uiso 1 1 calc R . . . .
C59 C 0.0587(11) 1.0250(5) -0.5532(9) 0.111(5) Uani 1 1 d . . . . .
H59 H 0.069427 0.992262 -0.561940 0.133 Uiso 1 1 calc R . . . .
C60 C 0.1169(11) 1.0505(5) -0.4536(9) 0.086(4) Uani 1 1 d . . . . .
C61 C 0.6026(11) 0.8072(4) 0.2730(9) 0.093(4) Uani 1 1 d . . . . .
H61 H 0.616893 0.838522 0.252741 0.112 Uiso 1 1 calc R . . . .
C62 C 0.5171(11) 0.7812(4) 0.2004(9) 0.100(4) Uani 1 1 d . . . . .
H62 H 0.474840 0.795083 0.133487 0.120 Uiso 1 1 calc R . . . .
C63 C 0.4956(10) 0.7354(3) 0.2278(8) 0.084(3) Uani 1 1 d . . . . .
H63 H 0.436550 0.717684 0.181925 0.101 Uiso 1 1 calc R . . . .
C64 C 0.5653(8) 0.7150(3) 0.3283(7) 0.064(2) Uani 1 1 d . . . . .
C65 C 0.6468(9) 0.7438(3) 0.3964(7) 0.067(3) Uani 1 1 d . . . . .
C66 C 0.7121(8) 0.7257(3) 0.5077(7) 0.060(2) Uani 1 1 d . . . . .
C67 C 0.8403(9) 0.7424(3) 0.6755(8) 0.080(3) Uani 1 1 d . . . . .
H67 H 0.889609 0.763782 0.722358 0.096 Uiso 1 1 calc R . . . .
C68 C 0.8289(9) 0.6956(3) 0.7166(8) 0.080(3) Uani 1 1 d . . . . .
H68 H 0.869832 0.686461 0.789001 0.096 Uiso 1 1 calc R . . . .
C69 C 0.7572(8) 0.6639(3) 0.6487(7) 0.063(3) Uani 1 1 d . . . . .
H69 H 0.748828 0.632810 0.674360 0.076 Uiso 1 1 calc R . . . .
C70 C 0.6963(8) 0.6785(3) 0.5404(7) 0.055(2) Uani 1 1 d . . . . .
C71 C 0.6199(7) 0.6464(3) 0.4634(7) 0.054(2) Uani 1 1 d . . . . .
C72 C 0.5521(8) 0.6650(3) 0.3566(7) 0.059(2) Uani 1 1 d . . . . .
C73 C 0.4780(7) 0.5898(3) 0.3120(7) 0.058(2) Uani 1 1 d . . . . .
C74 C 0.5440(6) 0.5726(4) 0.4175(6) 0.0556(18) Uani 1 1 d . . . . .
C75 C 0.5364(9) 0.5233(3) 0.4425(8) 0.069(3) Uani 1 1 d . . . . .
H75 H 0.579747 0.510814 0.510673 0.082 Uiso 1 1 calc R . . . .
C76 C 0.4652(10) 0.4938(3) 0.3663(9) 0.082(3) Uani 1 1 d . . . . .
H76 H 0.458641 0.461598 0.384746 0.098 Uiso 1 1 calc R . . . .
C77 C 0.4032(9) 0.5110(4) 0.2630(8) 0.074(3) Uani 1 1 d . . . . .
H77 H 0.357566 0.490064 0.211562 0.088 Uiso 1 1 calc R . . . .
C78 C 0.4079(8) 0.5589(3) 0.2350(8) 0.067(3) Uani 1 1 d . . . . .
H78 H 0.364888 0.570378 0.165580 0.081 Uiso 1 1 calc R . . . .

loop_
_atom_site_aniso_label
_atom_site_aniso_U_11
_atom_site_aniso_U_22
_atom_site_aniso_U_33
_atom_site_aniso_U_23
_atom_site_aniso_U_13
_atom_site_aniso_U_12
Dy1 0.0470(2) 0.0564(3) 0.0438(2) 0.0011(3) -0.00255(19) -0.0014(3)
Dy2 0.0925(5) 0.0545(3) 0.0687(4) 0.0089(3) -0.0097(3) 0.0036(3)
F1 0.154(14) 0.055(8) 0.124(13) -0.002(10) -0.042(11) 0.020(10)
F2 0.154(14) 0.045(7) 0.112(10) -0.016(6) 0.037(10) -0.006(8)
F3 0.153(13) 0.070(8) 0.165(16) 0.011(11) 0.081(12) -0.037(9)
F2' 0.190(18) 0.065(10) 0.140(15) 0.003(11) -0.070(14) -0.023(13)
F3' 0.145(16) 0.061(9) 0.160(15) 0.024(11) 0.046(13) -0.008(11)
F1' 0.109(13) 0.057(9) 0.164(18) -0.001(14) 0.050(12) 0.026(9)
F4 0.136(7) 0.139(7) 0.149(7) 0.015(5) -0.078(6) 0.016(5)
F5 0.187(9) 0.152(8) 0.227(9) 0.111(7) -0.118(8) -0.044(6)
F6 0.098(6) 0.277(13) 0.201(9) 0.007(9) 0.002(7) 0.087(8)
F7 0.100(6) 0.109(5) 0.213(8) 0.102(6) 0.026(6) 0.012(4)
F8 0.224(10) 0.095(5) 0.202(8) 0.027(5) 0.147(8) -0.017(6)
F9 0.150(8) 0.120(6) 0.158(7) 0.051(5) -0.044(6) -0.074(5)
F10 0.162(19) 0.120(16) 0.24(2) 0.024(15) 0.055(17) 0.070(13)
F11 0.096(13) 0.118(15) 0.239(19) -0.005(14) -0.031(14) 0.043(11)
F12 0.130(14) 0.038(8) 0.26(2) -0.010(12) -0.012(16) 0.007(8)
F13 0.068(7) 0.114(9) 0.094(8) -0.028(7) 0.001(6) 0.020(6)
F14 0.062(7) 0.206(15) 0.103(10) 0.080(10) 0.006(7) 0.014(9)
F15 0.060(8) 0.131(9) 0.159(13) -0.054(9) -0.057(8) 0.004(6)
F12' 0.139(15) 0.097(14) 0.230(18) -0.057(13) 0.016(16) 0.031(12)
F10' 0.092(12) 0.093(11) 0.25(2) -0.025(14) 0.027(14) 0.020(9)
F11' 0.179(19) 0.092(13) 0.236(19) 0.041(13) 0.033(16) 0.050(13)
F13' 0.099(16) 0.115(14) 0.136(18) -0.039(14) -0.045(15) 0.040(12)
F14' 0.074(13) 0.158(18) 0.067(11) -0.009(12) -0.030(10) 0.025(13)
F15' 0.054(10) 0.19(2) 0.108(15) 0.033(15) 0.004(11) 0.001(13)
F16 0.232(11) 0.169(8) 0.091(5) -0.036(5) 0.014(6) -0.030(8)
F17 0.246(11) 0.220(10) 0.094(6) 0.020(6) 0.026(7) -0.102(9)
F18 0.314(14) 0.261(11) 0.107(6) 0.095(7) 0.069(8) 0.153(10)
N1 0.074(5) 0.066(5) 0.048(4) -0.004(4) -0.002(4) 0.000(4)
N2 0.063(5) 0.057(4) 0.048(4) -0.001(3) 0.009(4) 0.003(4)
N3 0.065(5) 0.121(7) 0.049(5) 0.019(5) 0.005(4) 0.000(5)
N4 0.065(5) 0.115(7) 0.046(5) -0.009(5) 0.000(4) -0.023(5)
N5 0.092(6) 0.060(5) 0.068(5) 0.014(4) -0.018(5) -0.002(4)
N6 0.078(6) 0.058(5) 0.058(5) 0.003(4) -0.013(4) 0.004(4)
N7 0.062(5) 0.064(5) 0.048(4) -0.003(4) -0.004(4) -0.001(4)
N8 0.061(5) 0.060(5) 0.046(4) -0.005(3) 0.004(4) 0.003(4)
O1 0.048(3) 0.056(3) 0.049(3) 0.000(3) -0.003(3) -0.005(3)
O2 0.055(3) 0.052(3) 0.044(3) -0.004(3) -0.003(2) -0.007(3)
O3 0.087(5) 0.054(4) 0.068(4) 0.006(3) -0.022(4) 0.002(3)
O4 0.091(5) 0.059(4) 0.095(5) 0.004(4) -0.032(4) 0.002(4)
O5 0.059(4) 0.063(4) 0.070(4) 0.006(3) 0.015(4) 0.001(3)
O6 0.046(4) 0.065(4) 0.050(3) 0.006(3) 0.005(3) -0.007(3)
O7 0.090(5) 0.059(4) 0.074(4) 0.008(3) 0.010(4) 0.016(4)
O8 0.122(7) 0.071(5) 0.110(6) 0.025(5) 0.017(6) 0.031(5)
O9 0.047(3) 0.068(4) 0.053(3) -0.006(3) -0.001(3) 0.002(3)
O10 0.048(4) 0.065(4) 0.061(4) 0.009(3) -0.003(3) -0.003(3)
O11 0.090(6) 0.074(5) 0.077(5) 0.012(4) 0.004(4) 0.016(4)
O12 0.132(7) 0.066(4) 0.069(5) 0.004(4) -0.010(5) -0.002(5)
C1 0.098(9) 0.057(6) 0.066(7) 0.004(5) -0.010(7) -0.007(6)
C2 0.065(6) 0.050(5) 0.061(6) 0.003(4) 0.011(5) 0.001(4)
C3 0.066(6) 0.055(5) 0.053(5) 0.003(4) -0.010(4) -0.015(4)
C4 0.047(5) 0.062(5) 0.052(5) 0.005(4) 0.004(4) -0.005(4)
C5 0.043(4) 0.053(4) 0.039(4) -0.001(4) 0.000(3) -0.006(5)
C6 0.061(6) 0.060(5) 0.056(5) -0.003(4) -0.001(5) -0.003(4)
C7 0.053(5) 0.076(6) 0.057(5) -0.017(5) -0.006(4) -0.014(5)
C8 0.056(5) 0.072(6) 0.049(5) 0.007(4) -0.005(4) -0.002(5)
C9 0.039(4) 0.065(5) 0.048(5) 0.001(4) 0.002(4) -0.007(4)
C10 0.054(5) 0.063(5) 0.041(5) -0.003(4) 0.001(4) -0.013(4)
C11 0.064(6) 0.063(6) 0.048(5) 0.011(4) 0.008(5) -0.003(5)
C12 0.055(6) 0.077(7) 0.075(7) 0.010(5) -0.001(5) -0.002(5)
C13 0.058(6) 0.079(7) 0.076(7) 0.028(6) 0.000(5) 0.004(5)
C14 0.075(8) 0.077(8) 0.152(13) 0.020(8) -0.032(9) -0.001(7)
C15 0.078(8) 0.076(7) 0.070(7) 0.023(6) 0.008(6) -0.001(6)
C16 0.039(5) 0.067(6) 0.049(5) 0.016(4) -0.011(4) -0.012(5)
C17 0.045(4) 0.066(5) 0.060(5) 0.008(5) 0.011(4) 0.005(5)
C18 0.043(5) 0.064(6) 0.040(5) 0.009(4) -0.010(4) -0.003(4)
C19 0.043(5) 0.064(6) 0.051(5) 0.002(4) 0.004(4) -0.002(4)
C20 0.093(8) 0.070(6) 0.072(7) 0.012(5) 0.030(6) 0.006(6)
C21 0.125(11) 0.098(8) 0.078(8) 0.003(7) 0.050(7) 0.022(8)
C22 0.117(10) 0.070(7) 0.087(8) -0.004(6) 0.028(7) 0.010(7)
C23 0.065(6) 0.060(5) 0.052(5) -0.004(4) 0.007(5) 0.001(5)
C24 0.051(5) 0.060(5) 0.060(6) -0.005(4) 0.009(4) -0.005(4)
C25 0.068(7) 0.058(6) 0.078(7) -0.002(5) -0.004(6) -0.002(5)
C26 0.114(10) 0.064(7) 0.094(8) 0.019(6) 0.025(7) 0.026(6)
C27 0.060(7) 0.075(8) 0.117(10) -0.005(8) 0.002(7) 0.005(6)
C28 0.124(14) 0.083(10) 0.149(15) 0.012(10) 0.024(12) 0.039(10)
C29 0.052(5) 0.091(7) 0.069(6) 0.007(7) -0.002(5) -0.008(7)
C30 0.054(5) 0.072(6) 0.044(5) -0.006(4) -0.006(4) 0.000(4)
C31 0.055(6) 0.088(7) 0.069(6) 0.003(5) -0.016(5) -0.021(5)
C32 0.055(6) 0.068(6) 0.063(6) -0.013(5) 0.004(5) -0.018(5)
C33 0.075(7) 0.063(6) 0.079(7) -0.002(5) 0.004(6) -0.023(5)
C34 0.061(7) 0.111(10) 0.116(10) 0.026(8) -0.005(7) -0.028(7)
C35 0.086(10) 0.114(10) 0.188(15) 0.043(10) -0.007(10) -0.056(9)
C36 0.120(11) 0.085(9) 0.130(11) 0.029(7) 0.000(9) -0.049(8)
C37 0.091(8) 0.056(6) 0.080(7) 0.009(5) 0.002(6) -0.017(6)
C38 0.055(6) 0.062(6) 0.078(7) 0.000(5) 0.003(5) -0.008(5)
C39 0.098(9) 0.044(5) 0.070(7) -0.006(5) 0.007(6) -0.008(5)
C40 0.133(11) 0.052(7) 0.094(8) 0.011(6) 0.014(8) -0.018(6)
C41 0.125(10) 0.049(5) 0.073(7) 0.001(5) 0.012(8) -0.013(7)
C42 0.192(17) 0.085(9) 0.082(9) 0.006(8) 0.031(10) -0.022(11)
C43 0.110(9) 0.064(6) 0.051(6) -0.001(5) -0.006(6) 0.003(6)
C44 0.122(10) 0.069(7) 0.073(7) 0.011(6) -0.005(7) 0.016(7)
C45 0.082(8) 0.098(8) 0.053(6) 0.016(6) -0.008(5) 0.010(6)
C46 0.063(6) 0.074(6) 0.048(5) 0.005(5) 0.006(5) 0.002(5)
C47 0.059(6) 0.068(6) 0.047(5) 0.002(4) 0.007(4) 0.002(5)
C48 0.049(5) 0.073(6) 0.042(5) 0.000(4) 0.005(4) -0.002(4)
C49 0.082(8) 0.076(7) 0.059(6) -0.002(5) 0.006(6) 0.003(6)
C50 0.089(8) 0.062(6) 0.074(7) -0.009(5) 0.001(6) -0.004(5)
C51 0.078(7) 0.093(8) 0.065(6) -0.027(6) 0.007(6) -0.014(6)
C52 0.054(6) 0.075(6) 0.052(5) -0.006(5) 0.001(4) -0.006(5)
C53 0.055(6) 0.098(8) 0.049(6) -0.003(5) 0.011(5) -0.005(5)
C54 0.056(6) 0.102(8) 0.041(5) 0.007(5) 0.008(4) -0.004(6)
C55 0.065(7) 0.149(12) 0.043(6) 0.014(7) 0.005(5) -0.026(8)
C56 0.089(9) 0.166(12) 0.048(6) 0.014(7) -0.009(6) -0.008(8)
C57 0.089(10) 0.203(16) 0.054(8) 0.040(11) -0.007(7) -0.016(12)
C58 0.095(11) 0.230(19) 0.043(7) 0.009(10) -0.012(7) -0.046(13)
C59 0.092(9) 0.188(14) 0.047(6) -0.017(8) 0.002(6) -0.041(9)
C60 0.072(8) 0.140(11) 0.043(6) -0.005(7) 0.010(6) -0.024(8)
C61 0.120(10) 0.063(7) 0.080(8) 0.015(6) -0.017(7) 0.010(7)
C62 0.128(10) 0.075(7) 0.072(7) 0.019(6) -0.035(7) 0.003(7)
C63 0.098(8) 0.069(6) 0.071(7) 0.014(5) -0.017(6) -0.006(6)
C64 0.076(7) 0.063(6) 0.044(5) 0.004(4) -0.005(5) 0.006(5)
C65 0.091(7) 0.055(6) 0.051(5) 0.005(4) 0.001(5) 0.007(5)
C66 0.069(6) 0.057(5) 0.047(5) 0.007(4) -0.001(4) 0.008(4)
C67 0.097(8) 0.062(6) 0.066(6) 0.004(5) -0.018(6) -0.004(6)
C68 0.093(8) 0.076(7) 0.055(6) 0.010(5) -0.019(5) 0.006(6)
C69 0.068(6) 0.057(5) 0.057(5) 0.008(4) -0.006(5) 0.000(5)
C70 0.058(5) 0.058(5) 0.046(5) 0.002(4) 0.003(4) 0.006(4)
C71 0.059(5) 0.056(5) 0.047(5) 0.001(4) 0.011(4) 0.009(4)
C72 0.064(6) 0.059(6) 0.053(5) 0.002(4) 0.011(5) 0.006(4)
C73 0.053(5) 0.062(5) 0.060(5) -0.006(4) 0.011(4) 0.001(4)
C74 0.053(4) 0.065(5) 0.048(4) 0.002(5) 0.009(4) -0.002(5)
C75 0.079(7) 0.063(6) 0.059(6) 0.006(5) 0.006(5) 0.004(5)
C76 0.104(9) 0.058(6) 0.080(7) -0.012(5) 0.013(7) -0.010(6)
C77 0.080(7) 0.075(7) 0.062(6) -0.015(5) 0.006(6) -0.003(6)
C78 0.061(6) 0.072(7) 0.065(6) -0.009(5) 0.003(5) 0.002(5)

loop_
_atom_type_symbol
_atom_type_description
_atom_type_scat_dispersion_real
_atom_type_scat_dispersion_imag
_atom_type_scat_source
C C 0.0181 0.0091 'International Tables Vol C Tables 4.2.6.8 and 6.1.1.4'
H H 0.0000 0.0000 'International Tables Vol C Tables 4.2.6.8 and 6.1.1.4'
Dy Dy -9.8046 9.8477 'International Tables Vol C Tables 4.2.6.8 and 6.1.1.4'
F F 0.0727 0.0534 'International Tables Vol C Tables 4.2.6.8 and 6.1.1.4'
N N 0.0311 0.0180 'International Tables Vol C Tables 4.2.6.8 and 6.1.1.4'
O O 0.0492 0.0322 'International Tables Vol C Tables 4.2.6.8 and 6.1.1.4'

loop_
_geom_angle_atom_site_label_1
_geom_angle_atom_site_label_2
_geom_angle_atom_site_label_3
_geom_angle
_geom_angle_site_symmetry_1
_geom_angle_site_symmetry_3
_geom_angle_publ_flag
N1 Dy1 N2 62.8(2) . . ?
O1 Dy1 N1 83.1(2) . . ?
O1 Dy1 N2 145.33(19) . . ?
O1 Dy1 O2 73.75(18) . . ?
O1 Dy1 O5 73.8(2) . . ?
O1 Dy1 O6 133.11(19) . . ?
O1 Dy1 O9 81.57(19) . . ?
O1 Dy1 O10 122.23(19) . . ?
O2 Dy1 N1 153.3(2) . . ?
O2 Dy1 N2 140.8(2) . . ?
O2 Dy1 O10 78.86(18) . . ?
O5 Dy1 N1 71.0(2) . . ?
O5 Dy1 N2 99.0(2) . . ?
O5 Dy1 O2 89.6(2) . . ?
O5 Dy1 O9 132.4(2) . . ?
O5 Dy1 O10 155.4(2) . . ?
O6 Dy1 N1 113.9(2) . . ?
O6 Dy1 N2 71.6(2) . . ?
O6 Dy1 O2 75.07(19) . . ?
O6 Dy1 O5 71.84(18) . . ?
O6 Dy1 O9 145.21(19) . . ?
O6 Dy1 O10 84.2(2) . . ?
O9 Dy1 N1 66.0(2) . . ?
O9 Dy1 N2 79.1(2) . . ?
O9 Dy1 O2 121.80(18) . . ?
O9 Dy1 O10 71.4(2) . . ?
O10 Dy1 N1 125.9(2) . . ?
O10 Dy1 N2 77.8(2) . . ?
N6 Dy2 N5 64.2(2) . . ?
O3 Dy2 N5 138.6(2) . . ?
O3 Dy2 N6 151.0(2) . . ?
O3 Dy2 O8 122.8(3) . . ?
O3 Dy2 O12 81.7(2) . . ?
O4 Dy2 N5 146.8(2) . . ?
O4 Dy2 N6 88.2(2) . . ?
O4 Dy2 O3 74.0(2) . . ?
O4 Dy2 O7 111.3(3) . . ?
O4 Dy2 O8 75.1(3) . . ?
O4 Dy2 O11 139.9(3) . . ?
O4 Dy2 O12 76.4(3) . . ?
O7 Dy2 N5 79.2(2) . . ?
O7 Dy2 N6 132.8(2) . . ?
O7 Dy2 O3 75.9(2) . . ?
O7 Dy2 O8 72.4(2) . . ?
O7 Dy2 O12 152.7(2) . . ?
O8 Dy2 N5 78.8(3) . . ?
O8 Dy2 N6 72.1(3) . . ?
O8 Dy2 O12 134.1(3) . . ?
O11 Dy2 N5 68.9(3) . . ?
O11 Dy2 N6 104.1(3) . . ?
O11 Dy2 O3 77.8(2) . . ?
O11 Dy2 O7 88.2(2) . . ?
O11 Dy2 O8 144.9(3) . . ?
O11 Dy2 O12 71.8(3) . . ?
O12 Dy2 N5 109.2(3) . . ?
O12 Dy2 N6 71.8(3) . . ?
C43 N1 Dy1 120.4(6) . . ?
C43 N1 C47 117.0(8) . . ?
C47 N1 Dy1 120.4(6) . . ?
C48 N2 Dy1 120.4(6) . . ?
C49 N2 Dy1 120.9(6) . . ?
C49 N2 C48 117.5(8) . . ?
C54 N3 C55 114.8(10) . . ?
C53 N4 C60 116.6(10) . . ?
C61 N5 Dy2 121.4(7) . . ?
C61 N5 C65 118.4(8) . . ?
C65 N5 Dy2 120.1(6) . . ?
C66 N6 Dy2 122.1(5) . . ?
C67 N6 Dy2 120.6(6) . . ?
C67 N6 C66 117.2(8) . . ?
C72 N7 C73 116.8(7) . . ?
C71 N8 C74 117.1(7) . . ?
C2 O1 Dy1 127.9(5) . . ?
C4 O2 Dy1 134.9(5) . . ?
C11 O3 Dy2 136.0(6) . . ?
C13 O4 Dy2 133.4(6) . . ?
C16 O5 Dy1 131.8(6) . . ?
C18 O6 Dy1 136.4(6) . . ?
C25 O7 Dy2 138.6(6) . . ?
C27 O8 Dy2 135.3(8) . . ?
C30 O9 Dy1 130.4(5) . . ?
C32 O10 Dy1 135.7(6) . . ?
C39 O11 Dy2 137.4(7) . . ?
C41 O12 Dy2 129.7(7) . . ?
F1 C1 F2 104.6(10) . . ?
F1 C1 C2 112.9(12) . . ?
F2 C1 C2 109.8(9) . . ?
F3 C1 F1 110.2(10) . . ?
F3 C1 F2 106.2(9) . . ?
F3 C1 C2 112.6(10) . . ?
F2' C1 F3' 105.1(10) . . ?
F2' C1 F1' 107.8(11) . . ?
F2' C1 C2 117.7(11) . . ?
F3' C1 C2 107.6(11) . . ?
F1' C1 F3' 104.9(10) . . ?
F1' C1 C2 112.8(14) . . ?
O1 C2 C1 112.7(7) . . ?
O1 C2 C3 129.4(8) . . ?
C3 C2 C1 117.9(8) . . ?
C2 C3 H3 118.7 . . ?
C2 C3 C4 122.6(8) . . ?
C4 C3 H3 118.7 . . ?
O2 C4 C3 122.7(7) . . ?
O2 C4 C5 118.5(7) . . ?
C3 C4 C5 118.8(7) . . ?
C6 C5 C4 122.2(8) . . ?
C10 C5 C4 119.9(7) . . ?
C10 C5 C6 117.9(7) . . ?
C5 C6 H6 119.8 . . ?
C7 C6 C5 120.5(8) . . ?
C7 C6 H6 119.8 . . ?
C6 C7 H7 119.9 . . ?
C8 C7 C6 120.3(8) . . ?
C8 C7 H7 119.9 . . ?
C7 C8 H8 119.7 . . ?
C7 C8 C9 120.6(7) . . ?
C9 C8 H8 119.7 . . ?
C8 C9 C11 122.5(7) . . ?
C10 C9 C8 117.5(8) . . ?
C10 C9 C11 120.0(7) . . ?
C5 C10 C9 123.2(7) . . ?
C5 C10 H10 118.4 . . ?
C9 C10 H10 118.4 . . ?
O3 C11 C9 117.4(7) . . ?
O3 C11 C12 123.1(8) . . ?
C12 C11 C9 119.6(8) . . ?
C11 C12 H12 119.3 . . ?
C13 C12 C11 121.4(9) . . ?
C13 C12 H12 119.3 . . ?
O4 C13 C12 130.3(9) . . ?
O4 C13 C14 114.5(9) . . ?
C12 C13 C14 115.2(9) . . ?
F4 C14 C13 116.2(9) . . ?
F5 C14 F4 104.8(9) . . ?
F5 C14 C13 109.1(9) . . ?
F6 C14 F4 106.0(9) . . ?
F6 C14 F5 107.9(9) . . ?
F6 C14 C13 112.3(10) . . ?
F7 C15 F8 106.4(8) . . ?
F7 C15 F9 106.2(8) . . ?
F7 C15 C16 112.0(8) . . ?
F8 C15 C16 114.5(9) . . ?
F9 C15 F8 105.3(9) . . ?
F9 C15 C16 111.8(7) . . ?
O5 C16 C15 114.2(9) . . ?
O5 C16 C17 128.0(8) . . ?
C17 C16 C15 117.8(9) . . ?
C16 C17 H17 118.9 . . ?
C16 C17 C18 122.3(8) . . ?
C18 C17 H17 118.9 . . ?
O6 C18 C17 122.8(9) . . ?
O6 C18 C19 118.0(8) . . ?
C17 C18 C19 119.2(9) . . ?
C20 C19 C18 122.1(8) . . ?
C20 C19 C24 118.1(9) . . ?
C24 C19 C18 119.8(8) . . ?
C19 C20 H20 119.3 . . ?
C21 C20 C19 121.4(9) . . ?
C21 C20 H20 119.3 . . ?
C20 C21 H21 120.0 . . ?
C20 C21 C22 119.9(10) . . ?
C22 C21 H21 120.0 . . ?
C21 C22 H22 120.5 . . ?
C23 C22 C21 119.1(10) . . ?
C23 C22 H22 120.5 . . ?
C22 C23 C25 122.3(9) . . ?
C24 C23 C22 119.8(9) . . ?
C24 C23 C25 117.9(9) . . ?
C19 C24 H24 119.2 . . ?
C23 C24 C19 121.7(9) . . ?
C23 C24 H24 119.2 . . ?
O7 C25 C23 117.6(9) . . ?
O7 C25 C26 124.2(10) . . ?
C26 C25 C23 118.2(10) . . ?
C25 C26 H26 119.2 . . ?
C27 C26 C25 121.7(11) . . ?
C27 C26 H26 119.2 . . ?
O8 C27 C26 127.5(11) . . ?
O8 C27 C28 116.9(11) . . ?
C26 C27 C28 115.4(12) . . ?
F10 C28 F11 106.4(12) . . ?
F10 C28 F12 108.3(12) . . ?
F10 C28 C27 118.5(14) . . ?
F11 C28 C27 108.4(12) . . ?
F12 C28 F11 105.3(11) . . ?
F12 C28 C27 109.2(12) . . ?
F12' C28 C27 110.9(12) . . ?
F10' C28 F12' 103.9(11) . . ?
F10' C28 C27 114.6(12) . . ?
F11' C28 F12' 104.9(11) . . ?
F11' C28 F10' 106.6(11) . . ?
F11' C28 C27 115.0(13) . . ?
F13 C29 C30 111.4(8) . . ?
F14 C29 F13 105.3(9) . . ?
F14 C29 F15 106.5(9) . . ?
F14 C29 C30 112.9(8) . . ?
F15 C29 F13 104.1(8) . . ?
F15 C29 C30 115.7(9) . . ?
F13' C29 F14' 106.6(11) . . ?
F13' C29 C30 112.9(12) . . ?
F14' C29 C30 106.2(11) . . ?
F15' C29 F13' 110.3(11) . . ?
F15' C29 F14' 108.8(10) . . ?
F15' C29 C30 111.7(11) . . ?
O9 C30 C29 113.8(8) . . ?
O9 C30 C31 129.1(8) . . ?
C31 C30 C29 117.0(8) . . ?
C30 C31 H31 119.8 . . ?
C30 C31 C32 120.5(8) . . ?
C32 C31 H31 119.8 . . ?
O10 C32 C31 122.8(8) . . ?
O10 C32 C33 116.4(8) . . ?
C31 C32 C33 120.8(8) . . ?
C34 C33 C32 122.8(10) . . ?
C34 C33 C38 118.8(10) . . ?
C38 C33 C32 117.9(9) . . ?
C33 C34 H34 119.8 . . ?
C33 C34 C35 120.4(11) . . ?
C35 C34 H34 119.8 . . ?
C34 C35 H35 120.0 . . ?
C36 C35 C34 120.0(12) . . ?
C36 C35 H35 120.0 . . ?
C35 C36 H36 119.3 . . ?
C35 C36 C37 121.3(12) . . ?
C37 C36 H36 119.3 . . ?
C36 C37 C38 118.3(11) . . ?
C36 C37 C39 125.5(10) . . ?
C38 C37 C39 116.2(10) . . ?
C33 C38 C37 121.1(10) . . ?
C33 C38 H38 119.5 . . ?
C37 C38 H38 119.5 . . ?
O11 C39 C37 118.6(10) . . ?
O11 C39 C40 123.2(11) . . ?
C40 C39 C37 118.0(11) . . ?
C39 C40 H40 119.7 . . ?
C41 C40 C39 120.6(12) . . ?
C41 C40 H40 119.7 . . ?
O12 C41 C40 129.9(12) . . ?
O12 C41 C42 114.1(11) . . ?
C40 C41 C42 115.8(12) . . ?
F16 C42 F17 103.0(10) . . ?
F16 C42 C41 111.4(9) . . ?
F17 C42 C41 115.3(11) . . ?
F18 C42 F16 107.4(10) . . ?
F18 C42 F17 107.5(10) . . ?
F18 C42 C41 111.7(11) . . ?
N1 C43 H43 118.7 . . ?
N1 C43 C44 122.7(9) . . ?
C44 C43 H43 118.7 . . ?
C43 C44 H44 120.6 . . ?
C45 C44 C43 118.8(9) . . ?
C45 C44 H44 120.6 . . ?
C44 C45 H45 119.9 . . ?
C44 C45 C46 120.1(9) . . ?
C46 C45 H45 119.9 . . ?
C45 C46 C47 117.1(9) . . ?
C45 C46 C54 121.7(9) . . ?
C47 C46 C54 121.1(9) . . ?
N1 C47 C46 124.3(9) . . ?
N1 C47 C48 116.4(8) . . ?
C46 C47 C48 119.3(9) . . ?
N2 C48 C47 117.1(8) . . ?
N2 C48 C52 122.3(9) . . ?
C52 C48 C47 120.5(9) . . ?
N2 C49 H49 118.1 . . ?
N2 C49 C50 123.8(9) . . ?
C50 C49 H49 118.1 . . ?
C49 C50 H50 120.5 . . ?
C49 C50 C51 119.1(9) . . ?
C51 C50 H50 120.5 . . ?
C50 C51 H51 120.8 . . ?
C52 C51 C50 118.3(9) . . ?
C52 C51 H51 120.8 . . ?
C48 C52 C53 120.7(9) . . ?
C51 C52 C48 119.0(9) . . ?
C51 C52 C53 120.3(9) . . ?
N4 C53 C52 119.1(10) . . ?
N4 C53 C54 122.4(10) . . ?
C54 C53 C52 118.5(9) . . ?
N3 C54 C46 118.1(10) . . ?
N3 C54 C53 122.2(10) . . ?
C53 C54 C46 119.8(9) . . ?
N3 C55 C56 117.0(13) . . ?
N3 C55 C60 122.6(11) . . ?
C60 C55 C56 120.4(12) . . ?
C55 C56 H56 120.8 . . ?
C57 C56 C55 118.4(14) . . ?
C57 C56 H56 120.8 . . ?
C56 C57 H57 119.6 . . ?
C56 C57 C58 120.8(15) . . ?
C58 C57 H57 119.6 . . ?
C57 C58 H58 118.0 . . ?
C57 C58 C59 124.0(15) . . ?
C59 C58 H58 118.0 . . ?
C58 C59 H59 121.8 . . ?
C58 C59 C60 116.3(14) . . ?
C60 C59 H59 121.8 . . ?
N4 C60 C55 121.4(11) . . ?
N4 C60 C59 118.6(13) . . ?
C55 C60 C59 120.0(13) . . ?
N5 C61 H61 118.5 . . ?
N5 C61 C62 123.0(10) . . ?
C62 C61 H61 118.5 . . ?
C61 C62 H62 120.3 . . ?
C63 C62 C61 119.5(9) . . ?
C63 C62 H62 120.3 . . ?
C62 C63 H63 120.8 . . ?
C62 C63 C64 118.3(9) . . ?
C64 C63 H63 120.8 . . ?
C63 C64 C72 120.6(8) . . ?
C65 C64 C63 118.2(8) . . ?
C65 C64 C72 121.3(8) . . ?
N5 C65 C64 122.6(8) . . ?
N5 C65 C66 117.3(8) . . ?
C64 C65 C66 119.9(8) . . ?
N6 C66 C65 116.3(8) . . ?
N6 C66 C70 123.9(7) . . ?
C70 C66 C65 119.8(8) . . ?
N6 C67 H67 118.5 . . ?
N6 C67 C68 123.0(9) . . ?
C68 C67 H67 118.5 . . ?
C67 C68 H68 120.4 . . ?
C69 C68 C67 119.2(8) . . ?
C69 C68 H68 120.4 . . ?
C68 C69 H69 120.3 . . ?
C68 C69 C70 119.4(8) . . ?
C70 C69 H69 120.3 . . ?
C66 C70 C69 117.4(8) . . ?
C66 C70 C71 120.4(7) . . ?
C69 C70 C71 122.2(8) . . ?
N8 C71 C70 119.3(7) . . ?
N8 C71 C72 121.4(8) . . ?
C72 C71 C70 119.3(8) . . ?
N7 C72 C64 119.6(8) . . ?
N7 C72 C71 121.6(8) . . ?
C71 C72 C64 118.7(8) . . ?
N7 C73 C74 120.6(8) . . ?
N7 C73 C78 118.5(8) . . ?
C78 C73 C74 120.8(8) . . ?
N8 C74 C73 122.5(9) . . ?
N8 C74 C75 119.5(8) . . ?
C75 C74 C73 118.0(8) . . ?
C74 C75 H75 120.0 . . ?
C76 C75 C74 120.1(9) . . ?
C76 C75 H75 120.0 . . ?
C75 C76 H76 119.4 . . ?
C75 C76 C77 121.1(9) . . ?
C77 C76 H76 119.4 . . ?
C76 C77 H77 119.6 . . ?
C76 C77 C78 120.8(9) . . ?
C78 C77 H77 119.6 . . ?
C73 C78 H78 120.4 . . ?
C77 C78 C73 119.2(8) . . ?
C77 C78 H78 120.4 . . ?

loop_
_geom_bond_atom_site_label_1
_geom_bond_atom_site_label_2
_geom_bond_distance
_geom_bond_site_symmetry_2
_geom_bond_publ_flag
Dy1 N1 2.565(7) . ?
Dy1 N2 2.572(7) . ?
Dy1 O1 2.283(5) . ?
Dy1 O2 2.331(4) . ?
Dy1 O5 2.325(7) . ?
Dy1 O6 2.304(6) . ?
Dy1 O9 2.328(5) . ?
Dy1 O10 2.343(5) . ?
Dy2 N5 2.556(7) . ?
Dy2 N6 2.502(7) . ?
Dy2 O3 2.336(6) . ?
Dy2 O4 2.266(6) . ?
Dy2 O7 2.294(6) . ?
Dy2 O8 2.347(9) . ?
Dy2 O11 2.277(7) . ?
Dy2 O12 2.388(8) . ?
F1 C1 1.298(11) . ?
F2 C1 1.334(10) . ?
F3 C1 1.292(10) . ?
F2' C1 1.300(11) . ?
F3' C1 1.339(11) . ?
F1' C1 1.308(11) . ?
F4 C14 1.316(10) . ?
F5 C14 1.295(9) . ?
F6 C14 1.287(10) . ?
F7 C15 1.292(9) . ?
F8 C15 1.310(9) . ?
F9 C15 1.295(9) . ?
F10 C28 1.303(12) . ?
F11 C28 1.327(11) . ?
F12 C28 1.305(11) . ?
F13 C29 1.328(9) . ?
F14 C29 1.308(10) . ?
F15 C29 1.312(9) . ?
F12' C28 1.332(12) . ?
F10' C28 1.320(12) . ?
F11' C28 1.312(11) . ?
F13' C29 1.290(11) . ?
F14' C29 1.318(11) . ?
F15' C29 1.281(11) . ?
F16 C42 1.303(10) . ?
F17 C42 1.308(10) . ?
F18 C42 1.283(10) . ?
N1 C43 1.336(10) . ?
N1 C47 1.365(10) . ?
N2 C48 1.350(10) . ?
N2 C49 1.314(10) . ?
N3 C54 1.337(11) . ?
N3 C55 1.365(12) . ?
N4 C53 1.316(11) . ?
N4 C60 1.347(13) . ?
N5 C61 1.321(10) . ?
N5 C65 1.340(10) . ?
N6 C66 1.354(10) . ?
N6 C67 1.322(10) . ?
N7 C72 1.322(10) . ?
N7 C73 1.364(9) . ?
N8 C71 1.318(9) . ?
N8 C74 1.334(10) . ?
O1 C2 1.262(9) . ?
O2 C4 1.237(8) . ?
O3 C11 1.223(9) . ?
O4 C13 1.219(11) . ?
O5 C16 1.244(11) . ?
O6 C18 1.248(10) . ?
O7 C25 1.248(11) . ?
O8 C27 1.228(13) . ?
O9 C30 1.232(9) . ?
O10 C32 1.271(10) . ?
O11 C39 1.251(12) . ?
O12 C41 1.264(13) . ?
C1 C2 1.537(11) . ?
C2 C3 1.369(11) . ?
C3 H3 0.9300 . ?
C3 C4 1.410(10) . ?
C4 C5 1.505(10) . ?
C5 C6 1.388(10) . ?
C5 C10 1.383(11) . ?
C6 H6 0.9300 . ?
C6 C7 1.385(10) . ?
C7 H7 0.9300 . ?
C7 C8 1.382(12) . ?
C8 H8 0.9300 . ?
C8 C9 1.396(10) . ?
C9 C10 1.384(10) . ?
C9 C11 1.501(11) . ?
C10 H10 0.9300 . ?
C11 C12 1.432(11) . ?
C12 H12 0.9300 . ?
C12 C13 1.381(12) . ?
C13 C14 1.541(13) . ?
C15 C16 1.525(12) . ?
C16 C17 1.370(12) . ?
C17 H17 0.9300 . ?
C17 C18 1.403(11) . ?
C18 C19 1.493(11) . ?
C19 C20 1.373(12) . ?
C19 C24 1.383(10) . ?
C20 H20 0.9300 . ?
C20 C21 1.369(12) . ?
C21 H21 0.9300 . ?
C21 C22 1.390(13) . ?
C22 H22 0.9300 . ?
C22 C23 1.382(12) . ?
C23 C24 1.364(11) . ?
C23 C25 1.521(12) . ?
C24 H24 0.9300 . ?
C25 C26 1.423(12) . ?
C26 H26 0.9300 . ?
C26 C27 1.385(14) . ?
C27 C28 1.523(15) . ?
C29 C30 1.541(11) . ?
C30 C31 1.348(11) . ?
C31 H31 0.9300 . ?
C31 C32 1.420(12) . ?
C32 C33 1.489(12) . ?
C33 C34 1.388(14) . ?
C33 C38 1.396(12) . ?
C34 H34 0.9300 . ?
C34 C35 1.389(15) . ?
C35 H35 0.9300 . ?
C35 C36 1.369(16) . ?
C36 H36 0.9300 . ?
C36 C37 1.390(15) . ?
C37 C38 1.397(11) . ?
C37 C39 1.468(13) . ?
C38 H38 0.9300 . ?
C39 C40 1.445(13) . ?
C40 H40 0.9300 . ?
C40 C41 1.356(15) . ?
C41 C42 1.530(14) . ?
C43 H43 0.9300 . ?
C43 C44 1.402(12) . ?
C44 H44 0.9300 . ?
C44 C45 1.382(12) . ?
C45 H45 0.9300 . ?
C45 C46 1.385(12) . ?
C46 C47 1.387(11) . ?
C46 C54 1.459(12) . ?
C47 C48 1.456(10) . ?
C48 C52 1.393(11) . ?
C49 H49 0.9300 . ?
C49 C50 1.377(11) . ?
C50 H50 0.9300 . ?
C50 C51 1.382(12) . ?
C51 H51 0.9300 . ?
C51 C52 1.373(12) . ?
C52 C53 1.467(12) . ?
C53 C54 1.420(11) . ?
C55 C56 1.435(14) . ?
C55 C60 1.399(14) . ?
C56 H56 0.9300 . ?
C56 C57 1.355(16) . ?
C57 H57 0.9300 . ?
C57 C58 1.371(16) . ?
C58 H58 0.9300 . ?
C58 C59 1.386(17) . ?
C59 H59 0.9300 . ?
C59 C60 1.427(13) . ?
C61 H61 0.9300 . ?
C61 C62 1.385(13) . ?
C62 H62 0.9300 . ?
C62 C63 1.355(12) . ?
C63 H63 0.9300 . ?
C63 C64 1.418(11) . ?
C64 C65 1.376(12) . ?
C64 C72 1.449(11) . ?
C65 C66 1.472(11) . ?
C66 C70 1.394(11) . ?
C67 H67 0.9300 . ?
C67 C68 1.408(12) . ?
C68 H68 0.9300 . ?
C68 C69 1.364(11) . ?
C69 H69 0.9300 . ?
C69 C70 1.397(10) . ?
C70 C71 1.450(11) . ?
C71 C72 1.447(11) . ?
C73 C74 1.414(10) . ?
C73 C78 1.395(10) . ?
C74 C75 1.412(12) . ?
C75 H75 0.9300 . ?
C75 C76 1.372(12) . ?
C76 H76 0.9300 . ?
C76 C77 1.376(12) . ?
C77 H77 0.9300 . ?
C77 C78 1.378(12) . ?
C78 H78 0.9300 . ?
